data_4508813
loop_
_publ_author_name
'Trivedi, Darshak R.'
'Dastidar, Parthasarathi'

_publ_section_title
;
 Cation-Induced Supramolecular Isomerism in the Hydrogen-Bonded Network of
 Secondary Ammonium Monocarboxylate Salts:&#x2009; A New Class of Organo
 Gelator and Their Structures
;
_journal_issue 9
_journal_name_full 'Crystal Growth &amp; Design'
_journal_page_first 2114
_journal_paper_doi 10.1021/cg060325c
_journal_volume 6
_journal_year 2006
_chemical_formula_sum 'C21 H20 Br N O2'
_chemical_formula_weight 398.29
_chemical_name_systematic
; 
 ? 
;
_space_group_IT_number 14
_symmetry_cell_setting monoclinic
_symmetry_space_group_name_Hall '-P 2ybc'
_symmetry_space_group_name_H-M 'P 1 21/c 1'
_atom_sites_solution_hydrogens geom
_atom_sites_solution_primary direct
_atom_sites_solution_secondary difmap
_audit_creation_method SHELXL-97
_cell_angle_alpha 90.00
_cell_angle_beta 97.522(2)
_cell_angle_gamma 90.00
_cell_formula_units_Z 4
_cell_length_a 10.4652(13)
_cell_length_b 9.2705(12)
_cell_length_c 19.788(3)
_cell_measurement_temperature 293(2)
_cell_volume 1903.3(4)
_computing_cell_refinement 'BRUKER AXS SMART 3'
_computing_data_collection 'BRUKER AXS SMART 3'
_computing_data_reduction 'BRUKER AXS SMART 3'
_computing_molecular_graphics 'PLATON; 'MERCURY 1.2'
_computing_structure_refinement 'SHELXL-97 (Sheldrick, 1997)'
_computing_structure_solution 'SHELXS-97 (Sheldrick, 1990)'
_diffrn_ambient_temperature 293(2)
_diffrn_detector_area_resol_mean 0.3
_diffrn_measured_fraction_theta_full 0.997
_diffrn_measured_fraction_theta_max 0.997
_diffrn_measurement_device_type 'BRUKER SMART CCD AREA DETECTOR'
_diffrn_measurement_method PHI-OMEGA
_diffrn_radiation_monochromator graphite
_diffrn_radiation_source 'fine-focus sealed tube'
_diffrn_radiation_type MoK\a
_diffrn_radiation_wavelength 0.71073
_diffrn_reflns_av_R_equivalents 0.0286
_diffrn_reflns_av_sigmaI/netI 0.0410
_diffrn_reflns_limit_h_max 11
_diffrn_reflns_limit_h_min -11
_diffrn_reflns_limit_k_max 9
_diffrn_reflns_limit_k_min -8
_diffrn_reflns_limit_l_max 19
_diffrn_reflns_limit_l_min -21
_diffrn_reflns_number 7302
_diffrn_reflns_theta_full 22.50
_diffrn_reflns_theta_max 22.50
_diffrn_reflns_theta_min 1.96
_diffrn_standards_decay_% <10
_exptl_absorpt_coefficient_mu 2.173
_exptl_absorpt_correction_type SADABS
_exptl_crystal_colour COLOURLESS
_exptl_crystal_density_diffrn 1.390
_exptl_crystal_density_method 'not measured'
_exptl_crystal_description PLATE
_exptl_crystal_F_000 816
_exptl_crystal_size_max 0.58
_exptl_crystal_size_mid 0.39
_exptl_crystal_size_min 0.23
_refine_diff_density_max 1.169
_refine_diff_density_min -1.108
_refine_diff_density_rms 0.089
_refine_ls_extinction_method none
_refine_ls_goodness_of_fit_ref 1.057
_refine_ls_hydrogen_treatment mixed
_refine_ls_matrix_type full
_refine_ls_number_parameters 306
_refine_ls_number_reflns 2479
_refine_ls_number_restraints 0
_refine_ls_restrained_S_all 1.057
_refine_ls_R_factor_all 0.0819
_refine_ls_R_factor_gt 0.0683
_refine_ls_shift/su_max 0.000
_refine_ls_shift/su_mean 0.000
_refine_ls_structure_factor_coef Fsqd
_refine_ls_weighting_details 'calc w=1/[\s^2^(Fo^2^)+(0.0930P)^2^+4.1313P] where P=(Fo^2^+2Fc^2^)/3'
_refine_ls_weighting_scheme calc
_refine_ls_wR_factor_gt 0.1785
_refine_ls_wR_factor_ref 0.1925
_reflns_number_gt 1983
_reflns_number_total 2479
_reflns_threshold_expression >2sigma(I)
_cod_data_source_file cg060325csup11.cif
_cod_data_source_block dt0989m
_cod_depositor_comments
;
The following automatic conversions were performed:

'_symmetry_cell_setting' value 'MONOCLINIC' changed to 'monoclinic'
according to /home/saulius/struct/CIF-dictionaries/cif_core.dic
dictionary named 'cif_core.dic' version 2.4.2 from 2011-04-26.

Automatic conversion script
Id: cif_fix_values 1891 2012-01-12 08:04:46Z andrius 
;
_cod_original_sg_symbol_H-M 'P 2(1)/C'
_cod_database_code 4508813

loop_
_symmetry_equiv_pos_as_xyz
'x, y, z'
'-x, y+1/2, -z+1/2'
'-x, -y, -z'
'x, -y-1/2, z-1/2'

loop_
_atom_site_label
_atom_site_type_symbol
_atom_site_fract_x
_atom_site_fract_y
_atom_site_fract_z
_atom_site_U_iso_or_equiv
_atom_site_adp_type
_atom_site_occupancy
_atom_site_symmetry_multiplicity
_atom_site_calc_flag
Br1 Br 0.81510(13) 0.42166(9) 1.07434(4) 0.1309(6) Uani 1 1 d
O1 O 0.9023(4) 0.4341(4) 0.8119(2) 0.0635(10) Uani 1 1 d
N1 N 0.9308(4) 0.9348(5) 0.7794(2) 0.0506(11) Uani 1 1 d
O2 O 0.8493(4) 0.2185(4) 0.76842(19) 0.0615(10) Uani 1 1 d
C1 C 0.8512(4) 0.3125(6) 0.8136(3) 0.0499(13) Uani 1 1 d
C2 C 0.7874(4) 0.2770(6) 0.8758(3) 0.0477(12) Uani 1 1 d
C3 C 0.8165(6) 0.3577(6) 0.9349(3) 0.0578(14) Uani 1 1 d
C4 C 0.7637(6) 0.3179(7) 0.9927(3) 0.0696(17) Uani 1 1 d
C5 C 0.6826(7) 0.2009(8) 0.9925(4) 0.0750(18) Uani 1 1 d
C6 C 0.6532(6) 0.1236(9) 0.9343(3) 0.0723(18) Uani 1 1 d
C7 C 0.7055(5) 0.1602(7) 0.8762(3) 0.0605(15) Uani 1 1 d
C9 C 0.7026(6) 0.7113(7) 0.8239(3) 0.0638(16) Uani 1 1 d
C10 C 0.5850(7) 0.6954(8) 0.8481(4) 0.0763(18) Uani 1 1 d
C11 C 0.4808(6) 0.7716(8) 0.8191(4) 0.0758(19) Uani 1 1 d
C12 C 0.4930(6) 0.8673(8) 0.7673(4) 0.0741(18) Uani 1 1 d
C13 C 0.6096(5) 0.8840(7) 0.7444(3) 0.0636(15) Uani 1 1 d
C14 C 0.7168(5) 0.8058(6) 0.7727(3) 0.0522(13) Uani 1 1 d
C15 C 0.8426(5) 0.8218(7) 0.7444(3) 0.0600(15) Uani 1 1 d
C16 C 0.9822(6) 0.9005(7) 0.8507(3) 0.0602(15) Uani 1 1 d
C17 C 1.0859(5) 1.0031(6) 0.8801(3) 0.0539(14) Uani 1 1 d
C18 C 1.2025(5) 1.0051(7) 0.8547(3) 0.0611(15) Uani 1 1 d
C19 C 1.3005(6) 1.0954(8) 0.8827(4) 0.0729(18) Uani 1 1 d
C20 C 1.2817(7) 1.1842(8) 0.9361(4) 0.080(2) Uani 1 1 d
C21 C 1.1664(8) 1.1835(8) 0.9615(4) 0.082(2) Uani 1 1 d
C22 C 1.0669(6) 1.0923(7) 0.9338(3) 0.0645(16) Uani 1 1 d
H1N1 H 0.998(6) 0.943(6) 0.753(3) 0.058(15) Uiso 1 1 d
H1N2 H 0.898(5) 1.026(7) 0.777(3) 0.062(17) Uiso 1 1 d
H3 H 0.875(5) 0.431(6) 0.935(3) 0.053(15) Uiso 1 1 d
H5 H 0.648(6) 0.172(8) 1.035(4) 0.087(19) Uiso 1 1 d
H6 H 0.599(5) 0.050(6) 0.935(3) 0.053(16) Uiso 1 1 d
H7 H 0.686(6) 0.114(7) 0.842(4) 0.07(2) Uiso 1 1 d
H9 H 0.767(6) 0.666(7) 0.843(3) 0.061(18) Uiso 1 1 d
H10 H 0.583(6) 0.634(8) 0.885(4) 0.08(2) Uiso 1 1 d
H11 H 0.391(7) 0.764(7) 0.832(3) 0.09(2) Uiso 1 1 d
H12 H 0.420(6) 0.917(7) 0.745(3) 0.08(2) Uiso 1 1 d
H13 H 0.618(5) 0.945(7) 0.710(3) 0.064(18) Uiso 1 1 d
H15B H 0.887(5) 0.731(6) 0.748(3) 0.053(15) Uiso 1 1 d
H15A H 0.831(5) 0.852(7) 0.692(3) 0.073(17) Uiso 1 1 d
H16B H 1.018(6) 0.802(7) 0.848(3) 0.072(18) Uiso 1 1 d
H16A H 0.918(5) 0.903(6) 0.877(3) 0.055(15) Uiso 1 1 d
H18 H 1.219(5) 0.944(6) 0.816(3) 0.059(16) Uiso 1 1 d
H19 H 1.382(8) 1.104(8) 0.867(4) 0.10(2) Uiso 1 1 d
H20 H 1.351(7) 1.240(8) 0.954(4) 0.10(2) Uiso 1 1 d
H21 H 1.151(6) 1.231(7) 0.995(3) 0.07(2) Uiso 1 1 d
H22 H 0.982(6) 1.093(6) 0.954(3) 0.071(17) Uiso 1 1 d

loop_
_atom_site_aniso_label
_atom_site_aniso_U_11
_atom_site_aniso_U_22
_atom_site_aniso_U_33
_atom_site_aniso_U_23
_atom_site_aniso_U_13
_atom_site_aniso_U_12
Br1 0.2577(15) 0.0777(6) 0.0575(6) -0.0095(4) 0.0213(6) 0.0091(6)
O1 0.068(2) 0.059(3) 0.068(3) -0.0015(19) 0.0241(19) 0.001(2)
N1 0.042(2) 0.054(3) 0.056(3) -0.003(2) 0.011(2) -0.001(2)
O2 0.068(2) 0.063(2) 0.054(2) -0.005(2) 0.0115(17) 0.0070(19)
C1 0.041(3) 0.057(4) 0.052(3) 0.001(3) 0.006(2) 0.011(3)
C2 0.039(3) 0.055(3) 0.048(3) 0.002(2) 0.002(2) 0.010(2)
C3 0.068(4) 0.048(3) 0.057(4) 0.005(3) 0.006(3) 0.008(3)
C4 0.099(4) 0.062(4) 0.047(3) 0.005(3) 0.010(3) 0.020(4)
C5 0.086(4) 0.083(5) 0.060(4) 0.021(4) 0.023(3) 0.013(4)
C6 0.055(4) 0.090(5) 0.072(5) 0.019(4) 0.007(3) -0.009(4)
C7 0.049(3) 0.073(4) 0.057(4) -0.001(3) 0.001(3) -0.002(3)
C9 0.054(4) 0.056(4) 0.081(4) 0.001(3) 0.008(3) 0.003(3)
C10 0.082(5) 0.073(4) 0.078(5) 0.000(4) 0.027(4) -0.013(4)
C11 0.050(4) 0.080(5) 0.100(5) -0.021(4) 0.019(4) -0.007(3)
C12 0.046(3) 0.084(5) 0.090(5) -0.010(4) 0.000(3) 0.006(3)
C13 0.055(4) 0.072(4) 0.062(4) -0.001(3) -0.002(3) -0.004(3)
C14 0.046(3) 0.051(3) 0.059(3) -0.011(3) 0.007(2) -0.003(2)
C15 0.051(3) 0.061(4) 0.070(4) -0.018(3) 0.018(3) -0.006(3)
C16 0.049(3) 0.072(4) 0.060(4) 0.011(3) 0.010(3) -0.001(3)
C17 0.046(3) 0.059(3) 0.053(3) 0.014(3) -0.005(2) 0.003(3)
C18 0.046(3) 0.077(4) 0.059(4) 0.005(3) 0.000(3) 0.005(3)
C19 0.053(4) 0.087(5) 0.075(4) 0.016(4) -0.006(3) -0.004(3)
C20 0.070(5) 0.072(5) 0.091(5) 0.011(4) -0.021(4) -0.007(4)
C21 0.103(6) 0.067(4) 0.072(5) -0.008(4) -0.006(4) 0.014(4)
C22 0.064(4) 0.069(4) 0.059(4) 0.008(3) 0.003(3) 0.013(3)

loop_
_atom_type_symbol
_atom_type_description
_atom_type_scat_dispersion_real
_atom_type_scat_dispersion_imag
_atom_type_scat_source
C C 0.0033 0.0016 'International Tables Vol C Tables 4.2.6.8 and 6.1.1.4'
H H 0.0000 0.0000 'International Tables Vol C Tables 4.2.6.8 and 6.1.1.4'
N N 0.0061 0.0033 'International Tables Vol C Tables 4.2.6.8 and 6.1.1.4'
O O 0.0106 0.0060 'International Tables Vol C Tables 4.2.6.8 and 6.1.1.4'
Br Br -0.2901 2.4595 'International Tables Vol C Tables 4.2.6.8 and 6.1.1.4'

loop_
_geom_angle_atom_site_label_1
_geom_angle_atom_site_label_2
_geom_angle_atom_site_label_3
_geom_angle
C16 N1 C15 114.5(5)
C16 N1 H1N1 110(4)
C15 N1 H1N1 105(3)
C16 N1 H1N2 109(4)
C15 N1 H1N2 115(4)
H1N1 N1 H1N2 102(5)
O2 C1 O1 125.4(5)
O2 C1 C2 117.6(5)
O1 C1 C2 117.0(5)
C7 C2 C3 119.0(5)
C7 C2 C1 121.1(5)
C3 C2 C1 119.8(5)
C4 C3 C2 119.0(6)
C4 C3 H3 123(3)
C2 C3 H3 118(3)
C5 C4 C3 121.4(6)
C5 C4 Br1 120.5(5)
C3 C4 Br1 118.0(5)
C6 C5 C4 119.3(6)
C6 C5 H5 120(4)
C4 C5 H5 120(4)
C5 C6 C7 120.5(7)
C5 C6 H6 118(4)
C7 C6 H6 122(4)
C6 C7 C2 120.8(7)
C6 C7 H7 119(5)
C2 C7 H7 120(5)
C14 C9 C10 120.9(6)
C14 C9 H9 120(4)
C10 C9 H9 119(4)
C11 C10 C9 119.9(7)
C11 C10 H10 123(4)
C9 C10 H10 117(4)
C10 C11 C12 120.1(6)
C10 C11 H11 126(4)
C12 C11 H11 114(4)
C13 C12 C11 119.7(6)
C13 C12 H12 119(4)
C11 C12 H12 121(4)
C12 C13 C14 121.1(7)
C12 C13 H13 120(4)
C14 C13 H13 118(4)
C9 C14 C13 118.3(5)
C9 C14 C15 121.8(5)
C13 C14 C15 119.8(6)
N1 C15 C14 114.3(5)
N1 C15 H15B 108(3)
C14 C15 H15B 109(3)
N1 C15 H15A 104(3)
C14 C15 H15A 113(3)
H15B C15 H15A 107(5)
N1 C16 C17 112.9(5)
N1 C16 H16B 103(4)
C17 C16 H16B 111(3)
N1 C16 H16A 110(3)
C17 C16 H16A 108(3)
H16B C16 H16A 112(5)
C18 C17 C22 119.7(6)
C18 C17 C16 119.7(6)
C22 C17 C16 120.5(5)
C17 C18 C19 120.5(7)
C17 C18 H18 122(3)
C19 C18 H18 118(3)
C20 C19 C18 119.9(7)
C20 C19 H19 115(5)
C18 C19 H19 125(5)
C21 C20 C19 120.1(7)
C21 C20 H20 123(5)
C19 C20 H20 117(5)
C20 C21 C22 120.6(8)
C20 C21 H21 124(5)
C22 C21 H21 115(5)
C17 C22 C21 119.3(7)
C17 C22 H22 122(3)
C21 C22 H22 119(3)

loop_
_geom_bond_atom_site_label_1
_geom_bond_atom_site_label_2
_geom_bond_distance
Br1 C4 1.896(6)
O1 C1 1.249(6)
N1 C16 1.478(7)
N1 C15 1.503(7)
N1 H1N1 0.93(6)
N1 H1N2 0.91(7)
O2 C1 1.246(6)
C1 C2 1.512(7)
C2 C7 1.381(8)
C2 C3 1.389(8)
C3 C4 1.384(8)
C3 H3 0.92(5)
C4 C5 1.377(10)
C5 C6 1.357(10)
C5 H5 0.99(7)
C6 C7 1.379(9)
C6 H6 0.88(6)
C7 H7 0.80(7)
C9 C14 1.362(8)
C9 C10 1.385(9)
C9 H9 0.84(6)
C10 C11 1.361(10)
C10 H10 0.93(7)
C11 C12 1.375(10)
C11 H11 1.00(7)
C12 C13 1.365(9)
C12 H12 0.96(7)
C13 C14 1.391(8)
C13 H13 0.90(6)
C14 C15 1.504(7)
C15 H15B 0.95(6)
C15 H15A 1.06(6)
C16 C17 1.502(8)
C16 H16B 0.99(7)
C16 H16A 0.90(6)
C17 C18 1.379(8)
C17 C22 1.380(8)
C18 C19 1.383(9)
C18 H18 0.98(6)
C19 C20 1.374(11)
C19 H19 0.95(8)
C20 C21 1.366(11)
C20 H20 0.93(8)
C21 C22 1.396(10)
C21 H21 0.83(7)
C22 H22 1.02(6)

loop_
_geom_hbond_atom_site_label_D
_geom_hbond_atom_site_label_H
_geom_hbond_atom_site_label_A
_geom_hbond_distance_DH
_geom_hbond_distance_HA
_geom_hbond_distance_DA
_geom_hbond_angle_DHA
_geom_hbond_site_symmetry_A
N1 H1N1 O1 0.93(6) 1.77(7) 2.672(6) 165(5) 2_756
N1 H1N2 O2 0.91(7) 1.86(7) 2.765(7) 172(5) 1_565
